data_1545526
loop_
_publ_author_name
'Kim, Og Soon'
'Jang, Jin Hyeok'
'Kim, Hyun Tae'
'Han, Su Jin'
'Tsui, Gavin Chit'
'Joo, Jung Min'

_publ_section_title
;
 Synthesis of Fluorescent Indazoles by Palladium-Catalyzed Benzannulation
 of Pyrazoles with Alkynes.
;
_journal_issue 6
_journal_name_full 'Organic letters'
_journal_page_first 1450
_journal_page_last 1453
_journal_paper_doi 10.1021/acs.orglett.7b00410
_journal_volume 19
_journal_year 2017
_chemical_formula_sum 'C32 H24 N2'
_chemical_formula_weight 436.53
_space_group_crystal_system orthorhombic
_space_group_IT_number 33
_space_group_name_Hall 'P 2c -2n'
_space_group_name_H-M_alt 'P n a 21'
_symmetry_space_group_name_Hall 'P 2c -2n'
_symmetry_space_group_name_H-M 'P n a 21'
_atom_sites_solution_hydrogens geom
_audit_creation_method SHELXL-2014/7
_cell_angle_alpha 90
_cell_angle_beta 90
_cell_angle_gamma 90
_cell_formula_units_Z 4
_cell_length_a 12.6825(2)
_cell_length_b 14.4458(2)
_cell_length_c 13.1365(2)
_cell_measurement_reflns_used 9427
_cell_measurement_temperature 173(2)
_cell_measurement_theta_max 27.87
_cell_measurement_theta_min 2.64
_cell_volume 2406.72(6)
_computing_cell_refinement 'Bruker APEX2'
_computing_data_collection 'Bruker APEX2'
_computing_data_reduction 'Bruker APEX2'
_computing_molecular_graphics 'Bruker SHELXTL'
_computing_publication_material 'Bruker SHELXTL'
_computing_structure_refinement 'SHELXL-2014/7 (Sheldrick, 2014)'
_computing_structure_solution 'SHELXS-97 (Sheldrick, 2008)'
_diffrn_ambient_temperature 173(2)
_diffrn_measured_fraction_theta_full 1.000
_diffrn_measured_fraction_theta_max 1.000
_diffrn_measurement_device_type 'Bruker breeze CCD'
_diffrn_measurement_method '\f and \w scans'
_diffrn_radiation_type MoK\a
_diffrn_radiation_wavelength 0.71073
_diffrn_reflns_av_R_equivalents 0.0398
_diffrn_reflns_av_unetI/netI 0.0287
_diffrn_reflns_Laue_measured_fraction_full 1.000
_diffrn_reflns_Laue_measured_fraction_max 1.000
_diffrn_reflns_limit_h_max 16
_diffrn_reflns_limit_h_min -16
_diffrn_reflns_limit_k_max 18
_diffrn_reflns_limit_k_min -17
_diffrn_reflns_limit_l_max 16
_diffrn_reflns_limit_l_min -16
_diffrn_reflns_number 37452
_diffrn_reflns_point_group_measured_fraction_full 1.000
_diffrn_reflns_point_group_measured_fraction_max 0.999
_diffrn_reflns_theta_full 25.242
_diffrn_reflns_theta_max 26.998
_diffrn_reflns_theta_min 2.095
_exptl_absorpt_coefficient_mu 0.070
_exptl_absorpt_correction_T_max 0.985
_exptl_absorpt_correction_T_min 0.983
_exptl_absorpt_correction_type multi-scan
_exptl_absorpt_process_details sadabs
_exptl_crystal_colour Colorless
_exptl_crystal_density_diffrn 1.205
_exptl_crystal_description BLOCK
_exptl_crystal_F_000 920
_exptl_crystal_size_max 0.240
_exptl_crystal_size_mid 0.230
_exptl_crystal_size_min 0.210
_refine_diff_density_max 0.254
_refine_diff_density_min -0.248
_refine_diff_density_rms 0.034
_refine_ls_abs_structure_details
; 
 Flack x determined using 1796 quotients [(I+)-(I-)]/[(I+)+(I-)] 
 (Parsons, Flack and Wagner, Acta Cryst. B69 (2013) 249-259). 
;
_refine_ls_abs_structure_Flack -0.6(10)
_refine_ls_extinction_method none
_refine_ls_goodness_of_fit_ref 1.040
_refine_ls_hydrogen_treatment constr
_refine_ls_matrix_type full
_refine_ls_number_parameters 307
_refine_ls_number_reflns 5262
_refine_ls_number_restraints 1
_refine_ls_restrained_S_all 1.040
_refine_ls_R_factor_all 0.0549
_refine_ls_R_factor_gt 0.0447
_refine_ls_shift/su_max 0.000
_refine_ls_shift/su_mean 0.000
_refine_ls_structure_factor_coef Fsqd
_refine_ls_weighting_details 'w=1/[\s^2^(Fo^2^)+(0.0786P)^2^+0.1051P] where P=(Fo^2^+2Fc^2^)/3'
_refine_ls_weighting_scheme calc
_refine_ls_wR_factor_gt 0.1201
_refine_ls_wR_factor_ref 0.1263
_reflns_Friedel_coverage 0.913
_reflns_Friedel_fraction_full 0.999
_reflns_Friedel_fraction_max 0.998
_reflns_number_gt 4442
_reflns_number_total 5262
_reflns_threshold_expression 'I > 2\s(I)'
_cod_data_source_file ol7b00410_si_002.cif
_cod_data_source_block 11
_cod_depositor_comments 'Adding full bibliography for 1545526.cif.'
_cod_database_code 1545526
_shelx_shelxl_version_number 2014/7
_shelx_space_group_comment
; 
The symmetry employed for this shelxl refinement is uniquely defined 
by the following loop, which should always be used as a source of 
symmetry information in preference to the above space-group names. 
They are only intended as comments. 
;
_shelx_estimated_absorpt_t_min 0.983
_shelx_estimated_absorpt_t_max 0.985

loop_
_space_group_symop_operation_xyz
'x, y, z'
'-x, -y, z+1/2'
'x+1/2, -y+1/2, z'
'-x+1/2, y+1/2, z+1/2'

loop_
_atom_site_label
_atom_site_type_symbol
_atom_site_fract_x
_atom_site_fract_y
_atom_site_fract_z
_atom_site_U_iso_or_equiv
_atom_site_adp_type
_atom_site_occupancy
_atom_site_site_symmetry_order
_atom_site_calc_flag
_atom_site_refinement_flags_posn
_atom_site_refinement_flags_adp
N1 N 0.82237(17) 0.54541(16) 0.74558(18) 0.0431(5) Uani 1 1 d . .
N2 N 0.84066(19) 0.61739(17) 0.81018(19) 0.0485(6) Uani 1 1 d . .
C1 C 0.8515(3) 0.4534(2) 0.7771(3) 0.0583(8) Uani 1 1 d . .
H1A H 0.8337 0.4092 0.7231 0.070 Uiso 1 1 calc R U
H1B H 0.9275 0.4512 0.7903 0.070 Uiso 1 1 calc R U
H1C H 0.8132 0.4372 0.8394 0.070 Uiso 1 1 calc R U
C2 C 0.7945(2) 0.6902(2) 0.7696(2) 0.0428(6) Uani 1 1 d . .
H2A H 0.7968 0.7507 0.7978 0.051 Uiso 1 1 calc R U
C3 C 0.6128(2) 0.8509(2) 0.7109(2) 0.0467(6) Uani 1 1 d . .
H3A H 0.5936 0.8096 0.7640 0.056 Uiso 1 1 calc R U
C4 C 0.5947(2) 0.9444(2) 0.7217(3) 0.0569(8) Uani 1 1 d . .
H4A H 0.5630 0.9671 0.7823 0.068 Uiso 1 1 calc R U
C5 C 0.6220(3) 1.0047(2) 0.6464(3) 0.0643(9) Uani 1 1 d . .
H5A H 0.6084 1.0690 0.6542 0.077 Uiso 1 1 calc R U
C6 C 0.6692(3) 0.9725(2) 0.5589(3) 0.0616(9) Uani 1 1 d . .
H6A H 0.6891 1.0146 0.5068 0.074 Uiso 1 1 calc R U
C7 C 0.6876(3) 0.8786(2) 0.5472(2) 0.0486(7) Uani 1 1 d . .
H7A H 0.7203 0.8566 0.4868 0.058 Uiso 1 1 calc R U
C8 C 0.6589(2) 0.81652(19) 0.6227(2) 0.0387(6) Uani 1 1 d . .
C9 C 0.4622(2) 0.7510(2) 0.4955(2) 0.0474(7) Uani 1 1 d . .
H9A H 0.4482 0.7504 0.5665 0.057 Uiso 1 1 calc R U
C10 C 0.3901(2) 0.7912(2) 0.4298(3) 0.0599(9) Uani 1 1 d . .
H10A H 0.3276 0.8183 0.4561 0.072 Uiso 1 1 calc R U
C11 C 0.4088(3) 0.7918(2) 0.3270(3) 0.0605(9) Uani 1 1 d . .
H11A H 0.3584 0.8181 0.2819 0.073 Uiso 1 1 calc R U
C12 C 0.5006(2) 0.7545(2) 0.2892(2) 0.0533(8) Uani 1 1 d . .
H12A H 0.5139 0.7557 0.2180 0.064 Uiso 1 1 calc R U
C13 C 0.5737(2) 0.71509(19) 0.3544(2) 0.0411(6) Uani 1 1 d . .
H13A H 0.6374 0.6902 0.3278 0.049 Uiso 1 1 calc R U
C14 C 0.5544(2) 0.71174(18) 0.4592(2) 0.0364(6) Uani 1 1 d . .
C15 C 0.4945(2) 0.4989(2) 0.4335(2) 0.0484(7) Uani 1 1 d . .
H15A H 0.4538 0.5168 0.4909 0.058 Uiso 1 1 calc R U
C16 C 0.4467(2) 0.4543(3) 0.3533(3) 0.0597(9) Uani 1 1 d . .
H16A H 0.3732 0.4416 0.3557 0.072 Uiso 1 1 calc R U
C17 C 0.5051(3) 0.4277(3) 0.2691(3) 0.0636(9) Uani 1 1 d . .
H17A H 0.4719 0.3973 0.2136 0.076 Uiso 1 1 calc R U
C18 C 0.6115(3) 0.4458(2) 0.2666(3) 0.0594(8) Uani 1 1 d . .
H18A H 0.6522 0.4272 0.2094 0.071 Uiso 1 1 calc R U
C19 C 0.6595(2) 0.4910(2) 0.3469(2) 0.0477(7) Uani 1 1 d . .
H19A H 0.7330 0.5035 0.3442 0.057 Uiso 1 1 calc R U
C20 C 0.6019(2) 0.51808(18) 0.43104(19) 0.0372(6) Uani 1 1 d . .
C21 C 0.6908(3) 0.3504(2) 0.5720(3) 0.0705(10) Uani 1 1 d . .
H21A H 0.6204 0.3594 0.5948 0.085 Uiso 1 1 calc R U
C22 C 0.7275(6) 0.2617(3) 0.5516(5) 0.1061(18) Uani 1 1 d . .
H22A H 0.6819 0.2102 0.5608 0.127 Uiso 1 1 calc R U
C23 C 0.8276(7) 0.2476(4) 0.5187(4) 0.119(2) Uani 1 1 d . .
H23A H 0.8520 0.1865 0.5059 0.143 Uiso 1 1 calc R U
C24 C 0.8937(4) 0.3221(4) 0.5038(3) 0.0929(16) Uani 1 1 d . .
H24A H 0.9633 0.3124 0.4793 0.111 Uiso 1 1 calc R U
C25 C 0.8589(3) 0.4111(3) 0.5245(3) 0.0643(9) Uani 1 1 d . .
H25A H 0.9050 0.4622 0.5150 0.077 Uiso 1 1 calc R U
C26 C 0.7570(2) 0.4256(2) 0.5591(2) 0.0463(7) Uani 1 1 d . .
C27 C 0.76174(18) 0.57232(19) 0.6646(2) 0.0364(6) Uani 1 1 d . .
C28 C 0.74074(19) 0.66691(19) 0.67802(19) 0.0368(6) Uani 1 1 d . .
C29 C 0.67585(19) 0.71513(17) 0.60942(19) 0.0344(5) Uani 1 1 d . .
C30 C 0.62956(18) 0.66536(18) 0.53037(19) 0.0337(5) Uani 1 1 d . .
C31 C 0.65296(18) 0.56956(18) 0.51659(19) 0.0340(5) Uani 1 1 d . .
C32 C 0.72200(19) 0.52223(19) 0.5804(2) 0.0368(6) Uani 1 1 d . .

loop_
_atom_site_aniso_label
_atom_site_aniso_U_11
_atom_site_aniso_U_22
_atom_site_aniso_U_33
_atom_site_aniso_U_23
_atom_site_aniso_U_13
_atom_site_aniso_U_12
N1 0.0478(12) 0.0453(13) 0.0361(12) 0.0011(10) -0.0051(10) 0.0025(11)
N2 0.0553(13) 0.0510(15) 0.0393(13) -0.0009(11) -0.0069(11) -0.0019(11)
C1 0.075(2) 0.0477(18) 0.0521(18) 0.0078(15) -0.0123(16) 0.0059(15)
C2 0.0493(14) 0.0419(14) 0.0371(14) -0.0008(12) -0.0045(12) -0.0027(12)
C3 0.0487(14) 0.0493(16) 0.0422(14) -0.0038(13) 0.0023(12) 0.0016(14)
C4 0.0583(17) 0.056(2) 0.0558(19) -0.0180(16) -0.0037(16) 0.0118(15)
C5 0.085(2) 0.0410(17) 0.067(2) -0.0114(17) -0.0203(19) 0.0106(17)
C6 0.094(2) 0.0369(16) 0.0535(19) 0.0027(14) -0.0078(17) -0.0049(16)
C7 0.0665(17) 0.0404(16) 0.0388(15) -0.0001(12) -0.0025(13) -0.0049(13)
C8 0.0414(13) 0.0377(14) 0.0371(14) -0.0040(11) -0.0054(10) -0.0015(11)
C9 0.0449(14) 0.0551(17) 0.0422(14) 0.0041(14) 0.0071(12) 0.0046(13)
C10 0.0415(15) 0.068(2) 0.070(2) 0.0156(17) 0.0051(14) 0.0145(14)
C11 0.0511(16) 0.069(2) 0.061(2) 0.0262(17) -0.0115(15) 0.0018(15)
C12 0.0622(18) 0.0585(19) 0.0392(15) 0.0128(14) -0.0035(13) -0.0067(15)
C13 0.0438(13) 0.0417(14) 0.0378(14) 0.0017(12) 0.0040(11) -0.0012(12)
C14 0.0369(12) 0.0333(13) 0.0390(13) 0.0026(11) 0.0006(10) -0.0033(10)
C15 0.0430(13) 0.0532(16) 0.0492(17) 0.0003(14) 0.0010(12) -0.0080(13)
C16 0.0455(15) 0.070(2) 0.063(2) -0.0034(17) -0.0107(15) -0.0141(15)
C17 0.070(2) 0.070(2) 0.0511(18) -0.0165(17) -0.0154(17) -0.0095(17)
C18 0.0650(18) 0.067(2) 0.0460(17) -0.0197(16) -0.0060(15) 0.0075(16)
C19 0.0421(13) 0.0547(17) 0.0463(16) -0.0090(14) -0.0007(12) 0.0005(13)
C20 0.0397(12) 0.0356(14) 0.0363(14) -0.0006(11) -0.0019(10) -0.0021(11)
C21 0.097(2) 0.0402(17) 0.074(2) 0.0032(17) -0.011(2) -0.0061(19)
C22 0.179(5) 0.037(2) 0.103(4) -0.001(2) -0.033(4) 0.004(3)
C23 0.206(6) 0.065(3) 0.086(4) -0.029(3) -0.051(4) 0.069(4)
C24 0.112(3) 0.103(4) 0.063(2) -0.029(3) -0.025(2) 0.065(3)
C25 0.0668(19) 0.075(2) 0.0514(18) -0.0112(17) -0.0098(16) 0.0266(17)
C26 0.0587(16) 0.0423(16) 0.0379(14) -0.0020(12) -0.0098(12) 0.0070(13)
C27 0.0364(12) 0.0403(14) 0.0324(12) 0.0038(11) 0.0021(10) -0.0008(10)
C28 0.0395(12) 0.0371(14) 0.0338(13) -0.0013(11) 0.0019(10) -0.0049(10)
C29 0.0376(12) 0.0365(13) 0.0290(11) 0.0027(11) 0.0054(9) -0.0027(10)
C30 0.0332(11) 0.0373(13) 0.0308(12) 0.0004(10) 0.0045(10) -0.0026(10)
C31 0.0313(11) 0.0380(13) 0.0327(12) -0.0004(11) 0.0041(10) -0.0030(10)
C32 0.0389(12) 0.0358(13) 0.0356(13) -0.0003(11) -0.0001(10) -0.0024(11)

loop_
_atom_type_symbol
_atom_type_description
_atom_type_scat_dispersion_real
_atom_type_scat_dispersion_imag
_atom_type_scat_source
C C 0.0033 0.0016 'International Tables Vol C Tables 4.2.6.8 and 6.1.1.4'
H H 0.0000 0.0000 'International Tables Vol C Tables 4.2.6.8 and 6.1.1.4'
N N 0.0061 0.0033 'International Tables Vol C Tables 4.2.6.8 and 6.1.1.4'

loop_
_geom_angle_atom_site_label_1
_geom_angle_atom_site_label_2
_geom_angle_atom_site_label_3
_geom_angle
N2 N1 C27 111.3(2)
N2 N1 C1 118.8(2)
C27 N1 C1 129.0(2)
C2 N2 N1 106.4(2)
N1 C1 H1A 109.5
N1 C1 H1B 109.5
H1A C1 H1B 109.5
N1 C1 H1C 109.5
H1A C1 H1C 109.5
H1B C1 H1C 109.5
N2 C2 C28 111.5(3)
N2 C2 H2A 124.3
C28 C2 H2A 124.3
C4 C3 C8 120.4(3)
C4 C3 H3A 119.8
C8 C3 H3A 119.8
C5 C4 C3 120.6(3)
C5 C4 H4A 119.7
C3 C4 H4A 119.7
C4 C5 C6 120.1(3)
C4 C5 H5A 120.0
C6 C5 H5A 120.0
C5 C6 C7 119.8(3)
C5 C6 H6A 120.1
C7 C6 H6A 120.1
C6 C7 C8 120.6(3)
C6 C7 H7A 119.7
C8 C7 H7A 119.7
C7 C8 C3 118.5(3)
C7 C8 C29 120.9(2)
C3 C8 C29 120.6(3)
C10 C9 C14 121.0(3)
C10 C9 H9A 119.5
C14 C9 H9A 119.5
C11 C10 C9 120.2(3)
C11 C10 H10A 119.9
C9 C10 H10A 119.9
C10 C11 C12 119.9(3)
C10 C11 H11A 120.1
C12 C11 H11A 120.1
C11 C12 C13 120.3(3)
C11 C12 H12A 119.8
C13 C12 H12A 119.8
C12 C13 C14 120.4(3)
C12 C13 H13A 119.8
C14 C13 H13A 119.8
C9 C14 C13 118.2(2)
C9 C14 C30 120.4(2)
C13 C14 C30 121.3(2)
C16 C15 C20 120.5(3)
C16 C15 H15A 119.8
C20 C15 H15A 119.8
C15 C16 C17 120.3(3)
C15 C16 H16A 119.8
C17 C16 H16A 119.8
C18 C17 C16 119.5(3)
C18 C17 H17A 120.3
C16 C17 H17A 120.3
C17 C18 C19 120.2(3)
C17 C18 H18A 119.9
C19 C18 H18A 119.9
C18 C19 C20 120.8(3)
C18 C19 H19A 119.6
C20 C19 H19A 119.6
C19 C20 C15 118.7(2)
C19 C20 C31 120.9(2)
C15 C20 C31 120.4(2)
C26 C21 C22 119.8(5)
C26 C21 H21A 120.1
C22 C21 H21A 120.1
C23 C22 C21 121.0(5)
C23 C22 H22A 119.5
C21 C22 H22A 119.5
C22 C23 C24 119.8(4)
C22 C23 H23A 120.1
C24 C23 H23A 120.1
C23 C24 C25 120.2(5)
C23 C24 H24A 119.9
C25 C24 H24A 119.9
C26 C25 C24 120.1(4)
C26 C25 H25A 119.9
C24 C25 H25A 119.9
C21 C26 C25 119.1(3)
C21 C26 C32 122.1(3)
C25 C26 C32 118.8(3)
N1 C27 C28 106.6(2)
N1 C27 C32 131.5(3)
C28 C27 C32 121.9(2)
C27 C28 C29 120.9(2)
C27 C28 C2 104.2(2)
C29 C28 C2 134.9(3)
C30 C29 C28 118.0(2)
C30 C29 C8 122.2(2)
C28 C29 C8 119.8(2)
C29 C30 C31 120.5(2)
C29 C30 C14 120.3(2)
C31 C30 C14 119.2(2)
C32 C31 C30 122.1(2)
C32 C31 C20 118.7(2)
C30 C31 C20 119.2(2)
C31 C32 C27 116.4(2)
C31 C32 C26 122.3(2)
C27 C32 C26 121.3(2)

loop_
_geom_bond_atom_site_label_1
_geom_bond_atom_site_label_2
_geom_bond_distance
N1 N2 1.362(3)
N1 C27 1.369(3)
N1 C1 1.441(4)
N2 C2 1.317(4)
C1 H1A 0.9800
C1 H1B 0.9800
C1 H1C 0.9800
C2 C28 1.423(4)
C2 H2A 0.9500
C3 C4 1.379(5)
C3 C8 1.389(4)
C3 H3A 0.9500
C4 C5 1.362(5)
C4 H4A 0.9500
C5 C6 1.377(5)
C5 H5A 0.9500
C6 C7 1.385(4)
C6 H6A 0.9500
C7 C8 1.386(4)
C7 H7A 0.9500
C8 C29 1.491(4)
C9 C10 1.384(4)
C9 C14 1.385(4)
C9 H9A 0.9500
C10 C11 1.372(5)
C10 H10A 0.9500
C11 C12 1.376(5)
C11 H11A 0.9500
C12 C13 1.384(4)
C12 H12A 0.9500
C13 C14 1.399(4)
C13 H13A 0.9500
C14 C30 1.494(4)
C15 C16 1.376(5)
C15 C20 1.391(4)
C15 H15A 0.9500
C16 C17 1.385(5)
C16 H16A 0.9500
C17 C18 1.375(5)
C17 H17A 0.9500
C18 C19 1.382(4)
C18 H18A 0.9500
C19 C20 1.382(4)
C19 H19A 0.9500
C20 C31 1.495(4)
C21 C26 1.384(5)
C21 C22 1.390(6)
C21 H21A 0.9500
C22 C23 1.356(8)
C22 H22A 0.9500
C23 C24 1.378(9)
C23 H23A 0.9500
C24 C25 1.386(6)
C24 H24A 0.9500
C25 C26 1.386(5)
C25 H25A 0.9500
C26 C32 1.491(4)
C27 C28 1.403(4)
C27 C32 1.415(4)
C28 C29 1.405(4)
C29 C30 1.393(4)
C30 C31 1.427(4)
C31 C32 1.392(4)
